data_7126257
loop_
_publ_author_name
'Ren, Demin'
'Koniarz, Sebastian'
'Li, Xiaofang'
'Chmielewski, Piotr J.'

_publ_section_title
;
 First imidazole-fused carbaporphyrinoid and its conversion to a
 N-heterocyclic carbene precursor.
;
_journal_issue 35
_journal_name_full 'Chemical communications (Cambridge, England)'
_journal_page_first 4836
_journal_page_last 4839
_journal_paper_doi 10.1039/d0cc01013h
_journal_volume 56
_journal_year 2020
_chemical_formula_moiety 'C54 H47 N5 O8, C6 H14'
_chemical_formula_sum 'C60 H61 N5 O8'
_chemical_formula_weight 980.13
_space_group_crystal_system triclinic
_space_group_IT_number 2
_space_group_name_Hall '-P 1'
_space_group_name_H-M_alt 'P -1'
_atom_sites_solution_hydrogens mixed
_audit_creation_method SHELXL-2018/3
_audit_update_record
;
2019-10-07 deposited with the CCDC.	2020-03-17 downloaded from the CCDC.
;
_cell_angle_alpha 98.926(10)
_cell_angle_beta 91.790(11)
_cell_angle_gamma 92.209(10)
_cell_formula_units_Z 1
_cell_length_a 8.9154(12)
_cell_length_b 9.9908(11)
_cell_length_c 14.3287(18)
_cell_measurement_reflns_used 1664
_cell_measurement_temperature 100(2)
_cell_measurement_theta_max 75.9140
_cell_measurement_theta_min 3.1110
_cell_volume 1259.0(3)
_computing_structure_refinement 'SHELXL-2018/3 (Sheldrick, 2018)'
_diffrn_ambient_temperature 100(2)
_diffrn_detector_area_resol_mean 8.1956
_diffrn_measured_fraction_theta_full 0.981
_diffrn_measured_fraction_theta_max 0.981
_diffrn_measurement_device_type 'Xcalibur, Onyx'
_diffrn_measurement_method '\w scans'
_diffrn_radiation_type CuK\a
_diffrn_radiation_wavelength 1.54184
_diffrn_reflns_av_R_equivalents 0.0948
_diffrn_reflns_av_unetI/netI 0.1242
_diffrn_reflns_Laue_measured_fraction_full 0.981
_diffrn_reflns_Laue_measured_fraction_max 0.981
_diffrn_reflns_limit_h_max 9
_diffrn_reflns_limit_h_min -10
_diffrn_reflns_limit_k_max 11
_diffrn_reflns_limit_k_min -10
_diffrn_reflns_limit_l_max 16
_diffrn_reflns_limit_l_min -16
_diffrn_reflns_number 6859
_diffrn_reflns_point_group_measured_fraction_full 0.981
_diffrn_reflns_point_group_measured_fraction_max 0.981
_diffrn_reflns_theta_full 62.496
_diffrn_reflns_theta_max 62.496
_diffrn_reflns_theta_min 4.484
_diffrn_source 'Enhance (Cu) X-ray Source'
_exptl_absorpt_coefficient_mu 0.693
_exptl_absorpt_correction_type none
_exptl_crystal_colour brown
_exptl_crystal_density_diffrn 1.293
_exptl_crystal_description plate
_exptl_crystal_F_000 520
_exptl_crystal_recrystallization_method 'Re-crystallisation from solvent'
_exptl_crystal_size_max 0.49
_exptl_crystal_size_mid 0.17
_exptl_crystal_size_min 0.09
_refine_diff_density_max 0.394
_refine_diff_density_min -0.420
_refine_diff_density_rms 0.088
_refine_ls_extinction_method none
_refine_ls_goodness_of_fit_ref 0.999
_refine_ls_hydrogen_treatment mixed
_refine_ls_matrix_type full
_refine_ls_number_parameters 347
_refine_ls_number_reflns 3952
_refine_ls_number_restraints 0
_refine_ls_restrained_S_all 0.999
_refine_ls_R_factor_all 0.1271
_refine_ls_R_factor_gt 0.0985
_refine_ls_shift/su_max 0.001
_refine_ls_shift/su_mean 0.000
_refine_ls_structure_factor_coef Fsqd
_refine_ls_weighting_details 'w=1/[\s^2^(Fo^2^)+(0.1508P)^2^] where P=(Fo^2^+2Fc^2^)/3'
_refine_ls_weighting_scheme calc
_refine_ls_wR_factor_gt 0.2519
_refine_ls_wR_factor_ref 0.2931
_reflns_Friedel_coverage 0.000
_reflns_number_gt 2398
_reflns_number_total 3952
_reflns_threshold_expression 'I > 2\s(I)'
_cod_data_source_file d0cc01013h2.cif
_cod_data_source_block 2e
_cod_depositor_comments 'Adding full bibliography for 7126257--7126258.cif.'
_cod_database_code 7126257
_shelx_shelxl_version_number 2018/3
_shelx_space_group_comment
;
The symmetry employed for this shelxl refinement is uniquely defined
by the following loop, which should always be used as a source of
symmetry information in preference to the above space-group names.
They are only intended as comments.
;

loop_
_space_group_symop_operation_xyz
'x, y, z'
'-x, -y, -z'

loop_
_atom_site_label
_atom_site_type_symbol
_atom_site_fract_x
_atom_site_fract_y
_atom_site_fract_z
_atom_site_U_iso_or_equiv
_atom_site_adp_type
_atom_site_occupancy
_atom_site_site_symmetry_order
_atom_site_calc_flag
_atom_site_refinement_flags_posn
_atom_site_refinement_flags_adp
_atom_site_refinement_flags_occupancy
_atom_site_disorder_assembly
_atom_site_disorder_group
O103 O 0.7954(4) 0.5282(3) 0.9727(2) 0.0473(8) Uani 1 1 d . . . . .
O105 O 0.4772(4) 0.1284(3) 0.9492(2) 0.0456(8) Uani 1 1 d . . . . .
O53 O 0.8321(4) 0.6273(3) 0.2133(2) 0.0468(8) Uani 1 1 d . . . . .
O55 O 0.3737(4) 0.3794(3) 0.2421(3) 0.0470(8) Uani 1 1 d . . . . .
N22 N 0.8674(4) 0.1745(4) 0.5377(3) 0.0418(9) Uani 1 1 d . . . . .
C1 C 1.0811(5) -0.0390(4) 0.2900(3) 0.0418(11) Uani 1 1 d . . . . .
C3 C 0.9414(5) 0.1126(4) 0.2275(4) 0.0416(10) Uani 1 1 d . . . . .
H3A H 0.892882 0.159821 0.185190 0.050 Uiso 0.5 1 calc R U P A 2
N2 N 1.0341(5) 0.0072(4) 0.2044(3) 0.0467(11) Uani 0.5 1 d . . P B 1
N33 N 0.9343(11) 0.0584(10) 0.0694(7) 0.067(3) Uani 0.5 1 d . . P B 1
C32 C 1.0307(12) -0.0244(10) 0.1085(8) 0.054(3) Uani 0.5 1 d . . P B 1
H32A H 1.085183 -0.091742 0.074386 0.065 Uiso 0.5 1 calc R U P B 1
C33 C 0.8811(12) 0.1401(9) 0.1448(7) 0.052(2) Uani 0.5 1 d . . P B 1
H33A H 0.812118 0.206498 0.140337 0.078 Uiso 0.5 1 calc R U P B 1
C12 C 1.0341(5) 0.0072(4) 0.2044(3) 0.0467(11) Uani 0.5 1 d . . P B 2
H22A H 1.061716 -0.028102 0.143787 0.056 Uiso 0.5 1 calc R U P B 2
C4 C 0.9324(5) 0.1371(4) 0.3278(4) 0.0420(11) Uani 1 1 d . . . . .
C5 C 0.8464(5) 0.2394(4) 0.3776(3) 0.0417(10) Uani 1 1 d . . . . .
C6 C 0.8219(5) 0.2563(4) 0.4740(4) 0.0450(11) Uani 1 1 d . . . . .
C7 C 0.7375(5) 0.3596(4) 0.5271(4) 0.0476(12) Uani 1 1 d . . . . .
H7A H 0.694191 0.431440 0.503616 0.057 Uiso 1 1 calc R U . . .
C8 C 0.7318(5) 0.3347(4) 0.6169(3) 0.0431(11) Uani 1 1 d . . . . .
H8A H 0.682310 0.386072 0.665290 0.052 Uiso 1 1 calc R U . . .
C9 C 0.8132(5) 0.2175(4) 0.6260(3) 0.0435(11) Uani 1 1 d . . . . .
C10 C 0.8334(5) 0.1549(4) 0.7059(3) 0.0422(11) Uani 1 1 d . . . . .
C101 C 0.7639(5) 0.2176(4) 0.7946(3) 0.0421(10) Uani 1 1 d . . . . .
C102 C 0.8164(5) 0.3474(4) 0.8399(4) 0.0438(11) Uani 1 1 d . . . . .
H10G H 0.892260 0.395164 0.814285 0.053 Uiso 1 1 calc R U . . .
C103 C 0.7526(5) 0.4018(4) 0.9232(3) 0.0425(10) Uani 1 1 d . . . . .
C104 C 0.6406(5) 0.3319(4) 0.9642(3) 0.0417(10) Uani 1 1 d . . . . .
H10H H 0.601398 0.369105 1.021401 0.050 Uiso 1 1 calc R U . . .
C105 C 0.5888(5) 0.2050(4) 0.9178(4) 0.0431(10) Uani 1 1 d . . . . .
C106 C 0.6495(5) 0.1484(4) 0.8335(3) 0.0433(11) Uani 1 1 d . . . . .
H10I H 0.613397 0.063871 0.802921 0.052 Uiso 1 1 calc R U . . .
C107 C 0.9056(6) 0.6066(4) 0.9320(4) 0.0488(12) Uani 1 1 d . . . . .
H10A H 0.925800 0.691615 0.972623 0.073 Uiso 1 1 calc R U . . .
H10B H 0.996362 0.557958 0.924700 0.073 Uiso 1 1 calc R U . . .
H10C H 0.868737 0.622838 0.871260 0.073 Uiso 1 1 calc R U . . .
C108 C 0.4206(6) 0.1737(5) 1.0401(4) 0.0503(12) Uani 1 1 d . . . . .
H10D H 0.343004 0.110723 1.053312 0.075 Uiso 1 1 calc R U . . .
H10E H 0.500574 0.179227 1.087182 0.075 Uiso 1 1 calc R U . . .
H10F H 0.380169 0.261513 1.041042 0.075 Uiso 1 1 calc R U . . .
C21 C 1.0181(5) 0.0435(4) 0.3647(3) 0.0445(10) Uani 0.5 1 d . . P B .
H21A H 1.031333 0.036898 0.428418 0.053 Uiso 0.5 1 calc R U P . .
N23 N 1.0181(5) 0.0435(4) 0.3647(3) 0.0445(10) Uani 0.5 1 d . . P B .
C40 C 0.7202(7) 0.7585(6) 0.4427(5) 0.0698(16) Uani 1 1 d . . . . .
H40A H 0.774556 0.724623 0.387826 0.105 Uiso 1 1 calc R U . . .
H40B H 0.789557 0.785180 0.495552 0.105 Uiso 1 1 calc R U . . .
H40C H 0.651314 0.688668 0.456702 0.105 Uiso 1 1 calc R U . . .
C41 C 0.6339(7) 0.8797(5) 0.4240(4) 0.0604(14) Uani 1 1 d . . . . .
H41A H 0.565737 0.852452 0.369638 0.072 Uiso 1 1 calc R U . . .
H41B H 0.703953 0.948945 0.408480 0.072 Uiso 1 1 calc R U . . .
C42 C 0.5440(6) 0.9400(5) 0.5080(4) 0.0586(14) Uani 1 1 d . . . . .
H42A H 0.475013 0.870053 0.523590 0.070 Uiso 1 1 calc R U . . .
H42B H 0.612689 0.967075 0.562031 0.070 Uiso 1 1 calc R U . . .
C51 C 0.7630(5) 0.3301(4) 0.3229(3) 0.0420(10) Uani 1 1 d . . . . .
C52 C 0.8368(5) 0.4364(4) 0.2894(3) 0.0434(11) Uani 1 1 d . . . . .
H52A H 0.940290 0.450708 0.298551 0.052 Uiso 1 1 calc R U . . .
C53 C 0.7522(5) 0.5227(4) 0.2409(3) 0.0418(10) Uani 1 1 d . . . . .
C54 C 0.5988(5) 0.5006(4) 0.2248(3) 0.0411(10) Uani 1 1 d . . . . .
H54A H 0.543870 0.556169 0.191557 0.049 Uiso 1 1 calc R U . . .
C55 C 0.5283(5) 0.3914(4) 0.2603(3) 0.0413(10) Uani 1 1 d . . . . .
C56 C 0.6083(5) 0.3069(4) 0.3068(3) 0.0426(11) Uani 1 1 d . . . . .
H56A H 0.559691 0.233790 0.327900 0.051 Uiso 1 1 calc R U . . .
C57 C 0.7511(5) 0.7246(4) 0.1709(3) 0.0439(11) Uani 1 1 d . . . . .
H57A H 0.820303 0.792709 0.154809 0.066 Uiso 1 1 calc R U . . .
H57B H 0.697612 0.680058 0.114794 0.066 Uiso 1 1 calc R U . . .
H57C H 0.681127 0.766461 0.214756 0.066 Uiso 1 1 calc R U . . .
C58 C 0.2935(6) 0.2858(5) 0.2902(4) 0.0589(14) Uani 1 1 d . . . . .
H58A H 0.188405 0.284761 0.273112 0.088 Uiso 1 1 calc R U . . .
H58B H 0.330219 0.196660 0.272563 0.088 Uiso 1 1 calc R U . . .
H58C H 0.307851 0.312977 0.357233 0.088 Uiso 1 1 calc R U . . .
H22 H 0.926(8) 0.114(7) 0.524(5) 0.08(2) Uiso 1 1 d . . . . .

loop_
_atom_site_aniso_label
_atom_site_aniso_U_11
_atom_site_aniso_U_22
_atom_site_aniso_U_33
_atom_site_aniso_U_23
_atom_site_aniso_U_13
_atom_site_aniso_U_12
O103 0.0420(18) 0.0431(15) 0.054(2) 0.0024(14) 0.0056(15) -0.0095(13)
O105 0.0386(18) 0.0461(15) 0.054(2) 0.0136(14) 0.0112(15) -0.0037(13)
O53 0.0321(17) 0.0472(15) 0.064(2) 0.0192(15) 0.0025(15) -0.0095(13)
O55 0.0317(17) 0.0485(15) 0.062(2) 0.0158(15) 0.0022(14) -0.0107(13)
N22 0.032(2) 0.0425(18) 0.052(2) 0.0123(16) 0.0037(17) -0.0034(16)
C1 0.032(2) 0.0403(19) 0.053(3) 0.0097(19) 0.006(2) -0.0073(17)
C3 0.030(2) 0.0387(19) 0.058(3) 0.0171(19) -0.003(2) -0.0050(17)
N2 0.037(2) 0.046(2) 0.056(3) 0.0081(19) 0.0078(19) -0.0118(18)
N33 0.051(6) 0.080(6) 0.071(7) 0.026(5) -0.011(5) -0.020(5)
C32 0.046(6) 0.050(5) 0.065(7) 0.008(5) 0.014(5) -0.013(4)
C33 0.052(6) 0.048(4) 0.056(6) 0.014(4) 0.009(5) -0.009(4)
C12 0.037(2) 0.046(2) 0.056(3) 0.0081(19) 0.0078(19) -0.0118(18)
C4 0.027(2) 0.042(2) 0.058(3) 0.0147(19) 0.0080(19) -0.0117(17)
C5 0.030(2) 0.0384(19) 0.058(3) 0.0141(19) 0.006(2) -0.0103(17)
C6 0.031(2) 0.046(2) 0.059(3) 0.014(2) 0.001(2) -0.0110(18)
C7 0.039(3) 0.042(2) 0.064(3) 0.016(2) 0.005(2) -0.0043(19)
C8 0.034(2) 0.043(2) 0.051(3) 0.0032(19) 0.003(2) -0.0049(18)
C9 0.033(2) 0.045(2) 0.053(3) 0.0112(19) 0.006(2) -0.0103(18)
C10 0.033(2) 0.0395(19) 0.053(3) 0.0081(18) 0.004(2) -0.0099(17)
C101 0.033(2) 0.043(2) 0.052(3) 0.0124(19) 0.003(2) -0.0035(18)
C102 0.037(2) 0.043(2) 0.052(3) 0.0117(19) 0.003(2) -0.0054(18)
C103 0.039(3) 0.0376(19) 0.049(3) 0.0044(18) 0.000(2) -0.0044(18)
C104 0.039(3) 0.042(2) 0.045(3) 0.0076(18) 0.0040(19) 0.0021(18)
C105 0.034(2) 0.044(2) 0.052(3) 0.0112(19) 0.002(2) -0.0031(18)
C106 0.036(2) 0.0406(19) 0.053(3) 0.0088(19) 0.004(2) -0.0054(18)
C107 0.040(3) 0.044(2) 0.061(3) 0.007(2) 0.002(2) -0.0087(19)
C108 0.046(3) 0.053(2) 0.055(3) 0.016(2) 0.011(2) -0.003(2)
C21 0.039(2) 0.0433(19) 0.054(3) 0.0150(18) 0.0062(19) -0.0025(17)
N23 0.039(2) 0.0433(19) 0.054(3) 0.0150(18) 0.0062(19) -0.0025(17)
C40 0.063(4) 0.077(3) 0.065(4) -0.001(3) 0.006(3) -0.009(3)
C41 0.062(4) 0.056(3) 0.061(3) 0.006(2) 0.007(3) -0.021(2)
C42 0.058(3) 0.061(3) 0.055(3) 0.010(2) 0.002(2) -0.028(2)
C51 0.039(2) 0.0381(19) 0.048(3) 0.0058(18) 0.008(2) -0.0066(17)
C52 0.030(2) 0.044(2) 0.056(3) 0.011(2) 0.003(2) -0.0072(18)
C53 0.037(2) 0.0376(19) 0.051(3) 0.0075(18) 0.007(2) -0.0068(17)
C54 0.030(2) 0.0397(19) 0.053(3) 0.0087(19) 0.0038(19) -0.0074(17)
C55 0.031(2) 0.042(2) 0.052(3) 0.0106(19) 0.0025(19) -0.0079(17)
C56 0.035(2) 0.039(2) 0.054(3) 0.0115(18) 0.007(2) -0.0087(17)
C57 0.042(3) 0.0386(19) 0.055(3) 0.0192(19) 0.007(2) -0.0030(18)
C58 0.032(3) 0.063(3) 0.086(4) 0.031(3) -0.001(2) -0.016(2)

loop_
_atom_type_symbol
_atom_type_description
_atom_type_scat_dispersion_real
_atom_type_scat_dispersion_imag
_atom_type_scat_source
C C 0.0181 0.0091 'International Tables Vol C Tables 4.2.6.8 and 6.1.1.4'
H H 0.0000 0.0000 'International Tables Vol C Tables 4.2.6.8 and 6.1.1.4'
N N 0.0311 0.0180 'International Tables Vol C Tables 4.2.6.8 and 6.1.1.4'
O O 0.0492 0.0322 'International Tables Vol C Tables 4.2.6.8 and 6.1.1.4'

loop_
_geom_angle_atom_site_label_1
_geom_angle_atom_site_label_2
_geom_angle_atom_site_label_3
_geom_angle
_geom_angle_site_symmetry_1
_geom_angle_site_symmetry_3
_geom_angle_publ_flag
C103 O103 C107 117.3(4) . . ?
C105 O105 C108 118.2(4) . . ?
C53 O53 C57 117.9(4) . . ?
C55 O55 C58 115.8(4) . . ?
C6 N22 C9 111.0(4) . . ?
C21 C1 C10 127.7(5) . 2_756 ?
C21 C1 C12 107.5(4) . . ?
C10 C1 C12 124.6(4) 2_756 . ?
C21 C1 N2 107.5(4) . . ?
C10 C1 N2 124.6(4) 2_756 . ?
C33 C3 N2 106.5(6) . . ?
C33 C3 C4 144.9(6) . . ?
C12 C3 C4 107.9(4) . . ?
N2 C3 C4 107.9(4) . . ?
C32 N2 C3 107.7(6) . . ?
C32 N2 C1 143.5(6) . . ?
C3 N2 C1 108.1(4) . . ?
C33 N33 C32 104.6(9) . . ?
N2 C32 N33 109.8(9) . . ?
C3 C33 N33 111.5(9) . . ?
C3 C12 C1 108.1(4) . . ?
C21 C4 C5 128.0(4) . . ?
C21 C4 C3 108.1(4) . . ?
C5 C4 C3 123.9(4) . . ?
C6 C5 C4 125.3(4) . . ?
C6 C5 C51 115.7(4) . . ?
C4 C5 C51 118.8(4) . . ?
N22 C6 C5 127.4(4) . . ?
N22 C6 C7 105.6(4) . . ?
C5 C6 C7 126.9(4) . . ?
C8 C7 C6 108.3(4) . . ?
C7 C8 C9 109.4(4) . . ?
N22 C9 C10 126.1(4) . . ?
N22 C9 C8 105.6(4) . . ?
C10 C9 C8 128.3(5) . . ?
C9 C10 C1 125.1(4) . 2_756 ?
C9 C10 C101 117.4(4) . . ?
C1 C10 C101 117.5(4) 2_756 . ?
C106 C101 C102 119.9(4) . . ?
C106 C101 C10 120.4(4) . . ?
C102 C101 C10 119.6(4) . . ?
C103 C102 C101 118.5(4) . . ?
C102 C103 O103 123.0(4) . . ?
C102 C103 C104 122.1(4) . . ?
O103 C103 C104 114.9(4) . . ?
C105 C104 C103 118.5(4) . . ?
O105 C105 C106 115.2(4) . . ?
O105 C105 C104 124.1(4) . . ?
C106 C105 C104 120.7(4) . . ?
C105 C106 C101 120.3(4) . . ?
C4 C21 C1 108.4(4) . . ?
C40 C41 C42 112.9(5) . . ?
C42 C42 C41 114.6(6) 2_676 . ?
C52 C51 C56 120.3(4) . . ?
C52 C51 C5 120.8(4) . . ?
C56 C51 C5 118.9(4) . . ?
C51 C52 C53 118.8(4) . . ?
O53 C53 C54 123.6(4) . . ?
O53 C53 C52 115.2(4) . . ?
C54 C53 C52 121.1(4) . . ?
C53 C54 C55 118.1(4) . . ?
C56 C55 O55 124.9(4) . . ?
C56 C55 C54 121.5(4) . . ?
O55 C55 C54 113.6(4) . . ?
C55 C56 C51 120.1(4) . . ?

loop_
_geom_bond_atom_site_label_1
_geom_bond_atom_site_label_2
_geom_bond_distance
_geom_bond_site_symmetry_2
_geom_bond_publ_flag
O103 C103 1.382(5) . ?
O103 C107 1.427(5) . ?
O105 C105 1.362(5) . ?
O105 C108 1.424(6) . ?
O53 C53 1.358(5) . ?
O53 C57 1.430(5) . ?
O55 C55 1.392(6) . ?
O55 C58 1.428(5) . ?
N22 C6 1.378(6) . ?
N22 C9 1.380(6) . ?
C1 C21 1.393(6) . ?
C1 C10 1.418(6) 2_756 ?
C1 C12 1.432(7) . ?
C1 N2 1.432(7) . ?
C3 C33 1.356(12) . ?
C3 C12 1.370(6) . ?
C3 N2 1.370(6) . ?
C3 C4 1.426(7) . ?
N2 C32 1.361(12) . ?
N33 C33 1.359(14) . ?
N33 C32 1.381(15) . ?
C4 C21 1.386(6) . ?
C4 C5 1.417(6) . ?
C5 C6 1.391(7) . ?
C5 C51 1.491(7) . ?
C6 C7 1.436(7) . ?
C7 C8 1.351(7) . ?
C8 C9 1.422(7) . ?
C9 C10 1.398(7) . ?
C10 C101 1.491(6) . ?
C101 C106 1.389(6) . ?
C101 C102 1.413(6) . ?
C102 C103 1.381(7) . ?
C103 C104 1.393(6) . ?
C104 C105 1.391(7) . ?
C105 C106 1.387(7) . ?
C40 C41 1.514(9) . ?
C41 C42 1.525(7) . ?
C42 C42 1.500(11) 2_676 ?
C51 C52 1.385(6) . ?
C51 C56 1.396(7) . ?
C52 C53 1.414(7) . ?
C53 C54 1.383(7) . ?
C54 C55 1.408(6) . ?
C55 C56 1.362(7) . ?
